data_4111866
loop_
_publ_author_name
'Emilio Bustelo'
'Carine Gu\'erot'
'Alain Hercouet'
'Bertrand Carboni'
'Lo\"ic Toupet'
'Pierre H. Dixneuf'

_publ_section_title
;
 An Opened Route to 1,3-Dimethylenecyclobutanes via Sequential
 Ruthenium-Catalyzed [2 + 2] Cycloaddition of Allenyl Boronate and
 Palladium Suzuki Coupling
;
_journal_name_full 'Journal of the American Chemical Society'
_journal_page_first 11582
_journal_page_last 11583
_journal_paper_doi 10.1021/ja051930r
_journal_volume 127
_journal_year 2005
_chemical_formula_sum 'C9 H8'
_chemical_formula_weight 116.15
_chemical_name_systematic
;
 ?
;
_space_group_IT_number 61
_symmetry_cell_setting orthorhombic
_symmetry_space_group_name_Hall '-P 2ac 2ab'
_symmetry_space_group_name_H-M 'P b c a'
_atom_sites_solution_hydrogens geom
_atom_sites_solution_primary direct
_atom_sites_solution_secondary difmap
_audit_creation_method SHELXL-97
_cell_angle_alpha 90.00
_cell_angle_beta 90.00
_cell_angle_gamma 90.00
_cell_formula_units_Z 8
_cell_length_a 7.6184(6)
_cell_length_b 9.5951(7)
_cell_length_c 17.0181(9)
_cell_measurement_temperature 293(2)
_cell_volume 1244.01(15)
_computing_cell_refinement 'HKL Scalepack (Otwinowski & Minor 1997)'
_computing_data_collection 'Nonius (1999)'
_computing_data_reduction 'HKL Denzo and Scalepack (Otwinowski & Minor 1997)'
_computing_molecular_graphics 'PLATON_(Spek, 1998)'
_computing_publication_material 'SHELXL-97 (Sheldrick, 1997)'
_computing_structure_refinement 'SHELXL-97 (Sheldrick, 1997)'
_computing_structure_solution 'SIR-97_(Altomare & al., 1998)'
_diffrn_ambient_temperature 293(2)
_diffrn_detector_area_resol_mean 19.24
_diffrn_measured_fraction_theta_full 0.964
_diffrn_measured_fraction_theta_max 0.949
_diffrn_measurement_device_type Nonius_KappaCCD
_diffrn_measurement_method 'Area detector scans (see text)'
_diffrn_radiation_monochromator graphite
_diffrn_radiation_source 'fine-focus sealed tube'
_diffrn_radiation_type MoK\a
_diffrn_radiation_wavelength 0.71069
_diffrn_reflns_av_R_equivalents 0.0000
_diffrn_reflns_av_sigmaI/netI 0.0558
_diffrn_reflns_limit_h_max 10
_diffrn_reflns_limit_h_min 0
_diffrn_reflns_limit_k_max 12
_diffrn_reflns_limit_k_min 0
_diffrn_reflns_limit_l_max 22
_diffrn_reflns_limit_l_min 0
_diffrn_reflns_number 1526
_diffrn_reflns_theta_full 25.00
_diffrn_reflns_theta_max 28.68
_diffrn_reflns_theta_min 2.39
_exptl_absorpt_coefficient_mu 0.070
_exptl_absorpt_correction_type none
_exptl_crystal_colour colourles
_exptl_crystal_density_diffrn 1.240
_exptl_crystal_description block
_exptl_crystal_F_000 496
_exptl_crystal_size_max 0.42
_exptl_crystal_size_mid 0.24
_exptl_crystal_size_min 0.22
_refine_diff_density_max 0.278
_refine_diff_density_min -0.270
_refine_diff_density_rms 0.071
_refine_ls_extinction_method none
_refine_ls_goodness_of_fit_ref 1.071
_refine_ls_hydrogen_treatment constr
_refine_ls_matrix_type full
_refine_ls_number_parameters 82
_refine_ls_number_reflns 1526
_refine_ls_number_restraints 0
_refine_ls_restrained_S_all 1.071
_refine_ls_R_factor_all 0.1106
_refine_ls_R_factor_gt 0.0671
_refine_ls_shift/su_max 0.000
_refine_ls_shift/su_mean 0.000
_refine_ls_structure_factor_coef Fsqd
_refine_ls_weighting_details 'calc w=1/[\s^2^(Fo^2^)+(0.0973P)^2^+0.5668P] where P=(Fo^2^+2Fc^2^)/3'
_refine_ls_weighting_scheme calc
_refine_ls_wR_factor_gt 0.1599
_refine_ls_wR_factor_ref 0.1953
_reflns_number_gt 992
_reflns_number_total 1526
_reflns_threshold_expression >2sigma(I)
_cod_data_source_file ja051930rsi20050710_105350.cif
_cod_data_source_block eb20
_cod_database_code 4111866

loop_
_symmetry_equiv_pos_as_xyz
'x, y, z'
'-x+1/2, -y, z+1/2'
'x+1/2, -y+1/2, -z'
'-x, y+1/2, -z+1/2'
'-x, -y, -z'
'x-1/2, y, -z-1/2'
'-x-1/2, y-1/2, z'
'x, -y-1/2, z-1/2'

loop_
_atom_site_label
_atom_site_type_symbol
_atom_site_fract_x
_atom_site_fract_y
_atom_site_fract_z
_atom_site_U_iso_or_equiv
_atom_site_adp_type
_atom_site_occupancy
_atom_site_symmetry_multiplicity
_atom_site_calc_flag
_atom_site_refinement_flags
C1 C 0.4742(3) 0.3944(2) 0.01360(11) 0.0240(5) Uani 1 1 d .
C2 C 0.5694(3) 0.51211(19) 0.05599(10) 0.0250(5) Uani 1 1 d .
H2A H 0.5142 0.5404 0.1048 0.030 Uiso 1 1 calc R
H2B H 0.6940 0.4958 0.0632 0.030 Uiso 1 1 calc R
C3 C 0.4364(3) 0.2614(2) 0.02796(11) 0.0248(5) Uani 1 1 d .
H3 H 0.3685 0.2169 -0.0099 0.030 Uiso 1 1 calc R
C4 C 0.4876(3) 0.1754(2) 0.09567(11) 0.0236(5) Uani 1 1 d .
C5 C 0.5992(3) 0.2232(2) 0.15574(11) 0.0254(5) Uani 1 1 d .
H5 H 0.6399 0.3145 0.1548 0.030 Uiso 1 1 calc R
C7 C 0.5890(3) -0.0017(2) 0.21948(11) 0.0274(5) Uani 1 1 d .
H7 H 0.6222 -0.0600 0.2605 0.033 Uiso 1 1 calc R
C6 C 0.6491(3) 0.1349(2) 0.21657(11) 0.0282(5) Uani 1 1 d .
H6 H 0.7236 0.1677 0.2557 0.034 Uiso 1 1 calc R
C8 C 0.4789(3) -0.0505(2) 0.16059(11) 0.0277(5) Uani 1 1 d .
H8 H 0.4388 -0.1420 0.1619 0.033 Uiso 1 1 calc R
C9 C 0.4286(3) 0.0370(2) 0.09987(11) 0.0252(5) Uani 1 1 d .
H9 H 0.3541 0.0032 0.0610 0.030 Uiso 1 1 calc R

loop_
_atom_site_aniso_label
_atom_site_aniso_U_11
_atom_site_aniso_U_22
_atom_site_aniso_U_33
_atom_site_aniso_U_23
_atom_site_aniso_U_13
_atom_site_aniso_U_12
C1 0.0252(11) 0.0236(10) 0.0230(9) -0.0008(7) -0.0004(8) 0.0017(8)
C2 0.0269(11) 0.0234(9) 0.0245(9) -0.0007(8) -0.0018(8) 0.0004(8)
C3 0.0239(11) 0.0249(10) 0.0255(9) -0.0014(8) -0.0034(8) -0.0005(8)
C4 0.0242(11) 0.0227(10) 0.0240(9) -0.0006(8) 0.0025(8) 0.0036(8)
C5 0.0277(12) 0.0212(9) 0.0273(9) -0.0030(8) 0.0002(8) 0.0014(8)
C7 0.0302(12) 0.0265(10) 0.0255(9) 0.0052(8) 0.0027(8) 0.0034(8)
C6 0.0311(12) 0.0286(10) 0.0248(9) -0.0023(8) -0.0011(8) 0.0037(9)
C8 0.0305(12) 0.0208(9) 0.0318(10) 0.0025(8) 0.0066(9) 0.0003(8)
C9 0.0251(11) 0.0233(10) 0.0271(9) -0.0034(8) 0.0002(8) -0.0009(8)

loop_
_atom_type_symbol
_atom_type_description
_atom_type_scat_dispersion_real
_atom_type_scat_dispersion_imag
_atom_type_scat_source
C C 0.0033 0.0016 'International Tables Vol C Tables 4.2.6.8 and 6.1.1.4'
H H 0.0000 0.0000 'International Tables Vol C Tables 4.2.6.8 and 6.1.1.4'

loop_
_geom_angle_atom_site_label_1
_geom_angle_atom_site_label_2
_geom_angle_atom_site_label_3
_geom_angle
_geom_angle_site_symmetry_1
_geom_angle_site_symmetry_3
C3 C1 C2 131.34(19) . 5_665
C3 C1 C2 136.61(18) . .
C2 C1 C2 92.04(15) 5_665 .
C1 C2 C1 87.96(15) 5_665 .
C1 C2 H2A 114.0 5_665 .
C1 C2 H2A 114.0 . .
C1 C2 H2B 114.0 5_665 .
C1 C2 H2B 114.0 . .
H2A C2 H2B 111.2 . .
C1 C3 C4 128.65(19) . .
C1 C3 H3 115.7 . .
C4 C3 H3 115.7 . .
C9 C4 C5 117.69(18) . .
C9 C4 C3 119.07(18) . .
C5 C4 C3 123.19(19) . .
C6 C5 C4 120.53(19) . .
C6 C5 H5 119.7 . .
C4 C5 H5 119.7 . .
C8 C7 C6 119.44(19) . .
C8 C7 H7 120.3 . .
C6 C7 H7 120.3 . .
C7 C6 C5 120.7(2) . .
C7 C6 H6 119.6 . .
C5 C6 H6 119.6 . .
C9 C8 C7 120.07(19) . .
C9 C8 H8 120.0 . .
C7 C8 H8 120.0 . .
C8 C9 C4 121.53(19) . .
C8 C9 H9 119.2 . .
C4 C9 H9 119.2 . .

loop_
_geom_bond_atom_site_label_1
_geom_bond_atom_site_label_2
_geom_bond_distance
_geom_bond_site_symmetry_2
C1 C3 1.331(3) .
C1 C2 1.522(3) 5_665
C1 C2 1.524(3) .
C2 C1 1.522(3) 5_665
C2 H2A 0.9700 .
C2 H2B 0.9700 .
C3 C4 1.470(3) .
C3 H3 0.9300 .
C4 C9 1.404(3) .
C4 C5 1.406(3) .
C5 C6 1.391(3) .
C5 H5 0.9300 .
C7 C8 1.388(3) .
C7 C6 1.390(3) .
C7 H7 0.9300 .
C6 H6 0.9300 .
C8 C9 1.385(3) .
C8 H8 0.9300 .
C9 H9 0.9300 .

loop_
_geom_torsion_atom_site_label_1
_geom_torsion_atom_site_label_2
_geom_torsion_atom_site_label_3
_geom_torsion_atom_site_label_4
_geom_torsion
_geom_torsion_site_symmetry_1
_geom_torsion_site_symmetry_4
C3 C1 C2 C1 -179.2(3) . 5_665
C2 C1 C2 C1 0.0 5_665 5_665
C2 C1 C3 C4 177.8(2) 5_665 .
C2 C1 C3 C4 -3.3(4) . .
C1 C3 C4 C9 178.3(2) . .
C1 C3 C4 C5 -4.2(4) . .
C9 C4 C5 C6 0.4(3) . .
C3 C4 C5 C6 -177.17(19) . .
C8 C7 C6 C5 0.5(3) . .
C4 C5 C6 C7 -0.4(3) . .
C6 C7 C8 C9 -0.5(3) . .
C7 C8 C9 C4 0.5(3) . .
C5 C4 C9 C8 -0.4(3) . .
C3 C4 C9 C8 177.2(2) . .
